data_1503532
loop_
_publ_author_name
'Aydillo, Carlos'
'Avenoza, Alberto'
'Busto, Jes\'us H'
'Jim\'enez-Os\'es, Gonzalo'
'Peregrina, Jes\'us M'
'Zurbano, Mar\'ia M'

_publ_section_title
;
 A biomimetic approach to lanthionines.
;
_journal_issue 1
_journal_name_full 'Organic letters'
_journal_page_first 334
_journal_page_last 337
_journal_paper_doi 10.1021/ol203068s
_journal_volume 14
_journal_year 2012
_chemical_absolute_configuration syn
_chemical_formula_sum 'C10 H15 N O6'
_chemical_formula_weight 245.23
_chemical_name_systematic
;
 ?
;
_space_group_IT_number 4
_symmetry_cell_setting monoclinic
_symmetry_space_group_name_Hall 'P 2yb'
_symmetry_space_group_name_H-M 'P 1 21 1'
_atom_sites_solution_hydrogens geom
_atom_sites_solution_primary direct
_atom_sites_solution_secondary difmap
_audit_creation_method SHELXL-97
_cell_angle_alpha 90.00
_cell_angle_beta 100.094(2)
_cell_angle_gamma 90.00
_cell_formula_units_Z 4
_cell_length_a 7.7103(3)
_cell_length_b 13.3553(4)
_cell_length_c 11.7923(4)
_cell_measurement_reflns_used 5372
_cell_measurement_temperature 100(2)
_cell_measurement_theta_max 28.26
_cell_measurement_theta_min 1.52
_cell_volume 1195.50(7)
_computing_cell_refinement 'Denzo and Scalepak (1997)'
_computing_data_collection 'Nonius Kappa CCD'
_computing_data_reduction 'Denzo and Scalepak (1997)'
_computing_molecular_graphics 'ORTEP III'
_computing_publication_material 'SHELXL-97 (Sheldrick, 1997)'
_computing_structure_refinement 'SHELXL-97 (Sheldrick, 1997)'
_computing_structure_solution 'SHELXS-97 (Sheldrick, 1990)'
_diffrn_ambient_temperature 100(2)
_diffrn_measured_fraction_theta_full 0.981
_diffrn_measured_fraction_theta_max 0.979
_diffrn_measurement_device_type 'Nonius Kappa CCD'
_diffrn_measurement_method CCD
_diffrn_radiation_monochromator graphite
_diffrn_radiation_source 'normal-focus sealed tube'
_diffrn_radiation_type MoK\a
_diffrn_radiation_wavelength 0.71073
_diffrn_reflns_av_R_equivalents 0.0354
_diffrn_reflns_av_sigmaI/netI 0.0380
_diffrn_reflns_limit_h_max 9
_diffrn_reflns_limit_h_min -10
_diffrn_reflns_limit_k_max 17
_diffrn_reflns_limit_k_min -14
_diffrn_reflns_limit_l_max 15
_diffrn_reflns_limit_l_min -15
_diffrn_reflns_number 7849
_diffrn_reflns_theta_full 27.00
_diffrn_reflns_theta_max 28.26
_diffrn_reflns_theta_min 2.68
_exptl_absorpt_coefficient_mu 0.113
_exptl_absorpt_correction_T_max 0.9722
_exptl_absorpt_correction_T_min 0.9455
_exptl_absorpt_correction_type none
_exptl_crystal_colour colourless
_exptl_crystal_density_diffrn 1.363
_exptl_crystal_density_method 'not measured'
_exptl_crystal_description prism
_exptl_crystal_F_000 520
_exptl_crystal_size_max 0.50
_exptl_crystal_size_mid 0.35
_exptl_crystal_size_min 0.25
_refine_diff_density_max 0.181
_refine_diff_density_min -0.178
_refine_diff_density_rms 0.033
_refine_ls_abs_structure_details 'Flack H D (1983), Acta Cryst. A39, 876-881'
_refine_ls_abs_structure_Flack -0.6(5)
_refine_ls_extinction_method none
_refine_ls_goodness_of_fit_ref 1.052
_refine_ls_hydrogen_treatment mixed
_refine_ls_matrix_type full
_refine_ls_number_parameters 427
_refine_ls_number_reflns 5351
_refine_ls_number_restraints 1
_refine_ls_restrained_S_all 1.052
_refine_ls_R_factor_all 0.0322
_refine_ls_R_factor_gt 0.0308
_refine_ls_shift/su_max 0.001
_refine_ls_shift/su_mean 0.000
_refine_ls_structure_factor_coef Fsqd
_refine_ls_weighting_details 'calc w=1/[\s^2^(Fo^2^)+(0.0351P)^2^+0.2041P] where P=(Fo^2^+2Fc^2^)/3'
_refine_ls_weighting_scheme calc
_refine_ls_wR_factor_gt 0.0768
_refine_ls_wR_factor_ref 0.0782
_reflns_number_gt 5179
_reflns_number_total 5351
_reflns_threshold_expression >2sigma(I)
_cod_data_source_file ol203068s_si_002.cif
_cod_data_source_block shelxl
_cod_depositor_comments
;
The following automatic conversions were performed:

'_symmetry_cell_setting' value 'Monoclinic' changed to 'monoclinic'
according to /home/saulius/struct/CIF-dictionaries/cif_core.dic
dictionary named 'cif_core.dic' version 2.4.1 from 2010-06-29.

Automatic conversion script
Id: cif_fix_values 1715 2011-07-08 13:25:40Z adriana 
;
_cod_original_sg_symbol_H-M 'P 21'
_cod_database_code 1503532

loop_
_symmetry_equiv_pos_as_xyz
'x, y, z'
'-x, y+1/2, -z'

loop_
_atom_site_label
_atom_site_type_symbol
_atom_site_fract_x
_atom_site_fract_y
_atom_site_fract_z
_atom_site_U_iso_or_equiv
_atom_site_adp_type
_atom_site_occupancy
_atom_site_symmetry_multiplicity
_atom_site_calc_flag
O1 O 0.21399(13) 0.52126(8) -0.30826(8) 0.0265(2) Uani 1 1 d
O2 O 0.16832(12) 0.38858(8) -0.83370(8) 0.02353(19) Uani 1 1 d
O3 O 0.05668(12) 0.49920(9) -0.66856(9) 0.0267(2) Uani 1 1 d
N4 N 0.25710(14) 0.52829(9) -0.49619(9) 0.0205(2) Uani 1 1 d
O5 O 0.45010(11) 0.42089(8) -0.85007(8) 0.0220(2) Uani 1 1 d
O6 O 0.03969(13) 0.61321(8) -0.44096(8) 0.0236(2) Uani 1 1 d
O7 O 0.16260(14) 0.17998(9) -0.96470(10) 0.0328(2) Uani 1 1 d
O8 O 0.61345(13) 0.29258(8) -0.90837(8) 0.0250(2) Uani 1 1 d
O9 O -0.11228(13) 0.21260(8) -1.05599(9) 0.0253(2) Uani 1 1 d
O10 O 0.13378(14) 0.73941(8) -0.54940(10) 0.0292(2) Uani 1 1 d
O11 O 0.55680(13) 0.59202(8) -0.36623(9) 0.0287(2) Uani 1 1 d
C12 C 0.28385(16) 0.39218(10) -0.89246(11) 0.0195(2) Uani 1 1 d
N13 N 0.26643(13) 0.37257(9) -1.00600(9) 0.0197(2) Uani 1 1 d
C14 C 0.05826(16) 0.23377(10) -1.02299(11) 0.0203(2) Uani 1 1 d
C15 C 0.17642(17) 0.55147(10) -0.40677(11) 0.0204(2) Uani 1 1 d
O16 O 0.43409(13) 0.48491(8) -1.09883(9) 0.0240(2) Uani 1 1 d
C17 C 0.16620(17) 0.57065(11) -0.60555(11) 0.0214(3) Uani 1 1 d
C18 C 0.04491(17) 0.64854(11) -0.55748(11) 0.0229(3) Uani 1 1 d
C19 C 0.46530(18) 0.30785(12) -1.13290(12) 0.0249(3) Uani 1 1 d
O20 O 0.66950(15) 0.43646(10) -0.34574(10) 0.0386(3) Uani 1 1 d
C21 C 0.43158(16) 0.38935(10) -1.04992(11) 0.0196(2) Uani 1 1 d
C22 C 0.55914(18) 0.49460(12) -0.38991(11) 0.0253(3) Uani 1 1 d
C23 C 0.71101(18) 0.46549(13) -0.92437(13) 0.0278(3) Uani 1 1 d
C24 C 0.01375(18) 0.37638(12) -1.16007(12) 0.0260(3) Uani 1 1 d
C25 C 0.10629(16) 0.33283(10) -1.06787(11) 0.0196(2) Uani 1 1 d
C26 C 0.0461(2) 0.82239(13) -0.50633(16) 0.0351(4) Uani 1 1 d
C27 C 0.40708(17) 0.46487(11) -0.48118(11) 0.0233(3) Uani 1 1 d
C28 C 0.29523(19) 0.61628(12) -0.67419(13) 0.0272(3) Uani 1 1 d
C29 C -0.1656(2) 0.11741(12) -1.01466(15) 0.0309(3) Uani 1 1 d
C30 C 0.4202(2) 0.38444(13) -0.54515(14) 0.0318(3) Uani 1 1 d
C31 C -0.1433(2) 0.65239(15) -0.62097(14) 0.0337(3) Uani 1 1 d
C32 C 0.6906(2) 0.62490(15) -0.27111(15) 0.0360(4) Uani 1 1 d
C33 C 0.56296(16) 0.39087(11) -0.93299(11) 0.0208(2) Uani 1 1 d
C34 C 0.7287(2) 0.27685(15) -0.80052(14) 0.0337(3) Uani 1 1 d
H28C H 0.373(3) 0.6599(16) -0.6290(17) 0.032(5) Uiso 1 1 d
H28A H 0.366(3) 0.5636(16) -0.7037(19) 0.035(5) Uiso 1 1 d
H28B H 0.229(2) 0.6523(15) -0.7402(17) 0.027(4) Uiso 1 1 d
H16 H 0.379(3) 0.4834(17) -1.1728(19) 0.038(5) Uiso 1 1 d
H34C H 0.688(3) 0.3097(18) -0.7393(19) 0.044(6) Uiso 1 1 d
H24B H -0.091(3) 0.3434(16) -1.2025(17) 0.035(5) Uiso 1 1 d
H24A H 0.048(3) 0.4390(17) -1.1876(18) 0.040(5) Uiso 1 1 d
H19C H 0.377(3) 0.3170(15) -1.2078(17) 0.032(5) Uiso 1 1 d
H23B H 0.774(3) 0.4685(17) -0.8446(19) 0.040(5) Uiso 1 1 d
H34B H 0.857(3) 0.2992(19) -0.8074(19) 0.049(6) Uiso 1 1 d
H23C H 0.662(3) 0.5359(17) -0.9496(18) 0.037(5) Uiso 1 1 d
H19A H 0.582(3) 0.3161(17) -1.1501(17) 0.039(5) Uiso 1 1 d
H19B H 0.454(2) 0.2395(15) -1.0966(16) 0.027(4) Uiso 1 1 d
H34A H 0.725(3) 0.2023(18) -0.7835(19) 0.040(5) Uiso 1 1 d
H23A H 0.795(3) 0.4413(19) -0.972(2) 0.053(6) Uiso 1 1 d
H26C H 0.008(3) 0.8039(16) -0.4337(17) 0.032(5) Uiso 1 1 d
H31B H -0.195(3) 0.5812(19) -0.627(2) 0.047(6) Uiso 1 1 d
H31C H -0.213(3) 0.7017(15) -0.5814(16) 0.030(5) Uiso 1 1 d
H26A H -0.055(3) 0.8440(16) -0.5654(18) 0.036(5) Uiso 1 1 d
H30B H 0.527(3) 0.3452(17) -0.5317(18) 0.039(5) Uiso 1 1 d
H29B H -0.134(3) 0.1157(17) -0.9304(18) 0.038(5) Uiso 1 1 d
H26B H 0.135(3) 0.874(2) -0.501(2) 0.052(6) Uiso 1 1 d
H29C H -0.101(3) 0.0602(18) -1.0442(19) 0.040(5) Uiso 1 1 d
H32C H 0.677(3) 0.5848(17) -0.200(2) 0.046(6) Uiso 1 1 d
H30A H 0.324(3) 0.3659(17) -0.6072(19) 0.043(6) Uiso 1 1 d
H3 H 0.105(4) 0.472(2) -0.726(2) 0.062(7) Uiso 1 1 d
H31A H -0.144(3) 0.6753(18) -0.704(2) 0.045(6) Uiso 1 1 d
H32A H 0.666(3) 0.701(2) -0.256(2) 0.054(7) Uiso 1 1 d
H29A H -0.292(3) 0.1099(17) -1.0395(19) 0.041(5) Uiso 1 1 d
H32B H 0.800(4) 0.614(2) -0.296(2) 0.060(7) Uiso 1 1 d

loop_
_atom_site_aniso_label
_atom_site_aniso_U_11
_atom_site_aniso_U_22
_atom_site_aniso_U_33
_atom_site_aniso_U_23
_atom_site_aniso_U_13
_atom_site_aniso_U_12
O1 0.0293(5) 0.0306(6) 0.0188(4) 0.0033(4) 0.0021(4) 0.0002(4)
O2 0.0217(4) 0.0272(5) 0.0226(4) -0.0029(4) 0.0066(3) -0.0017(4)
O3 0.0211(4) 0.0355(6) 0.0223(5) -0.0075(4) 0.0003(4) -0.0006(4)
N4 0.0201(5) 0.0233(6) 0.0171(5) 0.0005(4) 0.0008(4) 0.0035(4)
O5 0.0176(4) 0.0271(5) 0.0203(4) -0.0039(4) 0.0005(3) -0.0009(3)
O6 0.0234(4) 0.0275(5) 0.0203(4) 0.0018(4) 0.0052(3) 0.0047(4)
O7 0.0299(5) 0.0258(6) 0.0376(6) 0.0071(5) -0.0087(4) 0.0010(4)
O8 0.0235(5) 0.0267(5) 0.0234(5) 0.0019(4) -0.0001(4) 0.0057(4)
O9 0.0199(4) 0.0220(5) 0.0328(5) 0.0044(4) 0.0013(4) -0.0035(4)
O10 0.0331(5) 0.0213(5) 0.0354(5) 0.0027(4) 0.0121(4) 0.0043(4)
O11 0.0253(5) 0.0314(6) 0.0268(5) -0.0037(4) -0.0028(4) -0.0036(4)
C12 0.0184(5) 0.0182(6) 0.0209(6) -0.0010(5) 0.0009(4) 0.0006(4)
N13 0.0145(4) 0.0251(6) 0.0189(5) -0.0010(4) 0.0014(4) -0.0013(4)
C14 0.0199(6) 0.0206(6) 0.0192(6) -0.0027(5) -0.0003(4) 0.0000(5)
C15 0.0212(6) 0.0195(6) 0.0197(6) -0.0010(5) 0.0012(4) -0.0024(5)
O16 0.0237(4) 0.0253(5) 0.0220(4) 0.0039(4) 0.0017(3) -0.0012(4)
C17 0.0203(5) 0.0258(7) 0.0170(6) -0.0002(5) 0.0004(4) 0.0014(5)
C18 0.0224(6) 0.0256(7) 0.0204(6) 0.0028(5) 0.0028(5) 0.0039(5)
C19 0.0213(6) 0.0310(8) 0.0220(6) -0.0047(5) 0.0028(5) 0.0026(5)
O20 0.0301(5) 0.0459(7) 0.0349(6) -0.0041(5) -0.0081(4) 0.0151(5)
C21 0.0162(5) 0.0227(6) 0.0195(5) 0.0010(5) 0.0023(4) 0.0001(4)
C22 0.0221(6) 0.0325(8) 0.0202(6) -0.0011(5) 0.0003(5) 0.0040(5)
C23 0.0193(6) 0.0351(8) 0.0277(7) -0.0013(6) 0.0004(5) -0.0048(5)
C24 0.0185(5) 0.0311(8) 0.0267(6) 0.0060(6) -0.0005(5) -0.0022(5)
C25 0.0157(5) 0.0232(6) 0.0194(6) -0.0012(5) 0.0014(4) -0.0006(4)
C26 0.0381(8) 0.0258(8) 0.0434(9) 0.0007(7) 0.0124(7) 0.0083(6)
C27 0.0216(6) 0.0262(7) 0.0206(6) 0.0006(5) -0.0007(5) 0.0038(5)
C28 0.0269(6) 0.0313(8) 0.0244(6) 0.0033(6) 0.0077(5) 0.0022(6)
C29 0.0322(7) 0.0232(7) 0.0372(8) 0.0042(6) 0.0060(6) -0.0079(6)
C30 0.0283(7) 0.0325(8) 0.0322(7) -0.0058(6) -0.0017(6) 0.0078(6)
C31 0.0237(6) 0.0441(10) 0.0309(8) 0.0001(7) -0.0016(5) 0.0111(6)
C32 0.0297(7) 0.0467(11) 0.0287(7) -0.0084(7) -0.0028(6) -0.0094(7)
C33 0.0172(5) 0.0237(7) 0.0207(6) -0.0005(5) 0.0015(4) 0.0010(5)
C34 0.0299(7) 0.0422(10) 0.0265(7) 0.0055(7) -0.0021(6) 0.0099(6)

loop_
_atom_type_symbol
_atom_type_description
_atom_type_scat_dispersion_real
_atom_type_scat_dispersion_imag
_atom_type_scat_source
C C 0.0033 0.0016 'International Tables Vol C Tables 4.2.6.8 and 6.1.1.4'
H H 0.0000 0.0000 'International Tables Vol C Tables 4.2.6.8 and 6.1.1.4'
N N 0.0061 0.0033 'International Tables Vol C Tables 4.2.6.8 and 6.1.1.4'
O O 0.0106 0.0060 'International Tables Vol C Tables 4.2.6.8 and 6.1.1.4'

loop_
_geom_angle_atom_site_label_1
_geom_angle_atom_site_label_2
_geom_angle_atom_site_label_3
_geom_angle
C17 O3 H3 112.4(18)
C15 N4 C27 121.07(11)
C15 N4 C17 112.51(10)
C27 N4 C17 126.32(11)
C12 O5 C33 108.08(10)
C15 O6 C18 109.34(10)
C33 O8 C34 115.62(12)
C14 O9 C29 114.31(11)
C18 O10 C26 116.18(12)
C22 O11 C32 115.06(12)
O2 C12 O5 122.79(12)
O2 C12 N13 126.89(12)
O5 C12 N13 110.28(11)
C12 N13 C25 120.56(10)
C12 N13 C21 112.20(10)
C25 N13 C21 127.05(10)
O7 C14 O9 124.56(13)
O7 C14 C25 123.31(12)
O9 C14 C25 112.13(11)
O1 C15 O6 122.24(12)
O1 C15 N4 127.20(13)
O6 C15 N4 110.54(11)
C21 O16 H16 109.8(14)
O3 C17 N4 110.76(11)
O3 C17 C28 112.47(11)
N4 C17 C28 111.52(11)
O3 C17 C18 107.56(10)
N4 C17 C18 99.27(10)
C28 C17 C18 114.49(12)
O10 C18 O6 108.22(11)
O10 C18 C31 115.04(13)
O6 C18 C31 107.12(11)
O10 C18 C17 106.62(10)
O6 C18 C17 104.00(10)
C31 C18 C17 115.11(12)
C21 C19 H19C 107.9(11)
C21 C19 H19A 109.0(13)
H19C C19 H19A 107.9(16)
C21 C19 H19B 109.6(10)
H19C C19 H19B 112.2(16)
H19A C19 H19B 110.1(17)
O16 C21 N13 110.99(11)
O16 C21 C19 111.82(11)
N13 C21 C19 111.97(11)
O16 C21 C33 107.33(11)
N13 C21 C33 99.12(9)
C19 C21 C33 114.91(11)
O20 C22 O11 125.12(14)
O20 C22 C27 123.05(15)
O11 C22 C27 111.82(12)
C33 C23 H23B 109.7(13)
C33 C23 H23C 110.4(12)
H23B C23 H23C 109.4(18)
C33 C23 H23A 108.0(15)
H23B C23 H23A 107.3(19)
H23C C23 H23A 112.0(19)
C25 C24 H24B 120.0(12)
C25 C24 H24A 121.6(13)
H24B C24 H24A 118.4(18)
C24 C25 N13 123.43(13)
C24 C25 C14 123.19(12)
N13 C25 C14 113.28(11)
O10 C26 H26C 110.2(13)
O10 C26 H26A 109.6(12)
H26C C26 H26A 111.6(17)
O10 C26 H26B 101.5(14)
H26C C26 H26B 116.4(19)
H26A C26 H26B 107.1(19)
C30 C27 N4 123.63(13)
C30 C27 C22 119.66(13)
N4 C27 C22 116.68(12)
C17 C28 H28C 111.2(12)
C17 C28 H28A 110.9(12)
H28C C28 H28A 107.8(17)
C17 C28 H28B 108.7(11)
H28C C28 H28B 110.0(18)
H28A C28 H28B 108.3(17)
O9 C29 H29B 109.1(13)
O9 C29 H29C 111.3(13)
H29B C29 H29C 106.5(18)
O9 C29 H29A 108.6(13)
H29B C29 H29A 110.9(17)
H29C C29 H29A 110.4(18)
C27 C30 H30B 119.5(13)
C27 C30 H30A 120.6(13)
H30B C30 H30A 119.9(18)
C18 C31 H31B 109.3(13)
C18 C31 H31C 109.5(11)
H31B C31 H31C 113.8(16)
C18 C31 H31A 108.9(13)
H31B C31 H31A 105.7(18)
H31C C31 H31A 109.4(17)
O11 C32 H32C 108.5(13)
O11 C32 H32A 107.3(14)
H32C C32 H32A 109.1(18)
O11 C32 H32B 105.3(16)
H32C C32 H32B 114(2)
H32A C32 H32B 113(2)
O8 C33 O5 107.19(10)
O8 C33 C23 115.55(11)
O5 C33 C23 107.70(11)
O8 C33 C21 106.72(11)
O5 C33 C21 102.84(9)
C23 C33 C21 115.79(12)
O8 C34 H34C 111.9(14)
O8 C34 H34B 109.6(13)
H34C C34 H34B 111.8(19)
O8 C34 H34A 106.6(13)
H34C C34 H34A 106.3(19)
H34B C34 H34A 110.5(19)

loop_
_geom_bond_atom_site_label_1
_geom_bond_atom_site_label_2
_geom_bond_distance
O1 C15 1.2159(17)
O2 C12 1.2216(15)
O3 C17 1.3984(17)
O3 H3 0.90(3)
N4 C15 1.3507(17)
N4 C27 1.4191(17)
N4 C17 1.4688(16)
O5 C12 1.3473(15)
O5 C33 1.4739(15)
O6 C15 1.3433(16)
O6 C18 1.4600(16)
O7 C14 1.2007(17)
O8 C33 1.3853(18)
O8 C34 1.4335(17)
O9 C14 1.3345(15)
O9 C29 1.4468(18)
O10 C18 1.3886(18)
O10 C26 1.4366(18)
O11 C22 1.331(2)
O11 C32 1.4525(18)
C12 N13 1.3477(16)
N13 C25 1.4222(16)
N13 C21 1.4734(15)
C14 C25 1.4953(19)
O16 C21 1.4020(17)
O16 H16 0.90(2)
C17 C28 1.5162(19)
C17 C18 1.5696(19)
C18 C31 1.5128(19)
C19 C21 1.5162(19)
C19 H19C 1.02(2)
C19 H19A 0.96(2)
C19 H19B 1.02(2)
O20 C22 1.2012(19)
C21 C33 1.5615(17)
C22 C27 1.4994(18)
C23 C33 1.5052(19)
C23 H23B 0.98(2)
C23 H23C 1.04(2)
C23 H23A 0.99(2)
C24 C25 1.3257(19)
C24 H24B 0.98(2)
C24 H24A 0.95(2)
C26 H26C 0.985(19)
C26 H26A 0.99(2)
C26 H26B 0.97(3)
C27 C30 1.327(2)
C28 H28C 0.93(2)
C28 H28A 0.99(2)
C28 H28B 0.98(2)
C29 H29B 0.98(2)
C29 H29C 1.01(2)
C29 H29A 0.98(2)
C30 H30B 0.97(2)
C30 H30A 0.98(2)
C31 H31B 1.03(2)
C31 H31C 1.01(2)
C31 H31A 1.02(2)
C32 H32C 1.02(2)
C32 H32A 1.06(3)
C32 H32B 0.96(3)
C34 H34C 0.94(2)
C34 H34B 1.05(2)
C34 H34A 1.02(2)

loop_
_geom_torsion_atom_site_label_1
_geom_torsion_atom_site_label_2
_geom_torsion_atom_site_label_3
_geom_torsion_atom_site_label_4
_geom_torsion
C33 O5 C12 O2 164.90(13)
C33 O5 C12 N13 -17.18(15)
O2 C12 N13 C25 -7.5(2)
O5 C12 N13 C25 174.70(11)
O2 C12 N13 C21 177.09(13)
O5 C12 N13 C21 -0.73(16)
C29 O9 C14 O7 0.5(2)
C29 O9 C14 C25 -179.95(12)
C18 O6 C15 O1 171.12(13)
C18 O6 C15 N4 -10.34(15)
C27 N4 C15 O1 -2.3(2)
C17 N4 C15 O1 174.37(14)
C27 N4 C15 O6 179.21(12)
C17 N4 C15 O6 -4.08(15)
C15 N4 C17 O3 -97.83(13)
C27 N4 C17 O3 78.67(16)
C15 N4 C17 C28 136.10(12)
C27 N4 C17 C28 -47.40(18)
C15 N4 C17 C18 15.05(14)
C27 N4 C17 C18 -168.45(12)
C26 O10 C18 O6 -68.41(15)
C26 O10 C18 C31 51.32(18)
C26 O10 C18 C17 -179.77(12)
C15 O6 C18 O10 -93.86(12)
C15 O6 C18 C31 141.54(12)
C15 O6 C18 C17 19.24(14)
O3 C17 C18 O10 -150.00(11)
N4 C17 C18 O10 94.64(12)
C28 C17 C18 O10 -24.22(15)
O3 C17 C18 O6 95.76(12)
N4 C17 C18 O6 -19.61(13)
C28 C17 C18 O6 -138.47(11)
O3 C17 C18 C31 -21.11(17)
N4 C17 C18 C31 -136.48(13)
C28 C17 C18 C31 104.66(15)
C12 N13 C21 O16 -95.99(13)
C25 N13 C21 O16 88.94(16)
C12 N13 C21 C19 138.27(12)
C25 N13 C21 C19 -36.79(18)
C12 N13 C21 C33 16.63(14)
C25 N13 C21 C33 -158.44(13)
C32 O11 C22 O20 -6.4(2)
C32 O11 C22 C27 174.53(12)
C12 N13 C25 C24 123.33(15)
C21 N13 C25 C24 -62.0(2)
C12 N13 C25 C14 -60.22(16)
C21 N13 C25 C14 114.47(14)
O7 C14 C25 C24 156.55(15)
O9 C14 C25 C24 -23.02(18)
O7 C14 C25 N13 -19.91(18)
O9 C14 C25 N13 160.52(11)
C15 N4 C27 C30 127.58(16)
C17 N4 C27 C30 -48.6(2)
C15 N4 C27 C22 -54.57(17)
C17 N4 C27 C22 129.21(14)
O20 C22 C27 C30 -24.0(2)
O11 C22 C27 C30 155.11(14)
O20 C22 C27 N4 158.07(14)
O11 C22 C27 N4 -22.83(17)
C34 O8 C33 O5 -67.45(14)
C34 O8 C33 C23 52.60(16)
C34 O8 C33 C21 -177.07(11)
C12 O5 C33 O8 -85.61(12)
C12 O5 C33 C23 149.45(11)
C12 O5 C33 C21 26.69(13)
O16 C21 C33 O8 -156.65(10)
N13 C21 C33 O8 87.88(11)
C19 C21 C33 O8 -31.61(14)
O16 C21 C33 O5 90.70(11)
N13 C21 C33 O5 -24.77(13)
C19 C21 C33 O5 -144.25(11)
O16 C21 C33 C23 -26.46(15)
N13 C21 C33 C23 -141.93(12)
C19 C21 C33 C23 98.58(15)
